data_2217609
loop_
_publ_author_name
'B. Thimme Gowda'
'Sabine Foro'
'Hartmut Fuess'

_publ_section_title
;
 2-Chloro-<i>N</i>-(3,5-dichlorophenyl)acetamide
;
_journal_coeditor_code OM2202
_journal_issue 2
_journal_name_full 'Acta Crystallographica Section E'
_journal_page_first o420
_journal_page_last o420
_journal_paper_doi 10.1107/S1600536808000366
_journal_volume 64
_journal_year 2008
_chemical_formula_moiety 'C8 H6 Cl3 N O'
_chemical_formula_sum 'C8 H6 Cl3 N O'
_chemical_formula_weight 238.49
_chemical_name_systematic
;
2-Chloro-<i>N</i>-(3,5-dichlorophenyl)acetamide
;
_space_group_IT_number 14
_symmetry_cell_setting monoclinic
_symmetry_space_group_name_Hall '-P 2yn'
_symmetry_space_group_name_H-M 'P 1 21/n 1'
_atom_sites_solution_hydrogens geom
_atom_sites_solution_primary direct
_atom_sites_solution_secondary difmap
_audit_creation_method SHELXL-97
_cell_angle_alpha 90.00
_cell_angle_beta 102.20(2)
_cell_angle_gamma 90.00
_cell_formula_units_Z 4
_cell_length_a 4.5670(10)
_cell_length_b 24.350(4)
_cell_length_c 8.903(2)
_cell_measurement_reflns_used 25
_cell_measurement_temperature 299(2)
_cell_measurement_theta_max 23.20
_cell_measurement_theta_min 6.22
_cell_volume 967.7(4)
_computing_cell_refinement 'CAD-4-PC (Enraf--Nonius, 1996)'
_computing_data_collection 'CAD-4-PC (Enraf--Nonius, 1996)'
_computing_data_reduction 'REDU4 (Stoe & Cie, 1987)'
_computing_molecular_graphics 'PLATON (Spek, 2003)'
_computing_publication_material 'SHELXL97 (Sheldrick, 2008)'
_computing_structure_refinement 'SHELXL97 (Sheldrick, 2008)'
_computing_structure_solution 'SHELXS97 (Sheldrick, 2008)'
_diffrn_ambient_temperature 299(2)
_diffrn_measured_fraction_theta_full 1.000
_diffrn_measured_fraction_theta_max 1.000
_diffrn_measurement_device_type 'Enraf--Nonius CAD-4'
_diffrn_measurement_method \w/2\q
_diffrn_radiation_monochromator graphite
_diffrn_radiation_source 'fine-focus sealed tube'
_diffrn_radiation_type CuK\a
_diffrn_radiation_wavelength 1.54180
_diffrn_reflns_av_R_equivalents 0.0735
_diffrn_reflns_av_sigmaI/netI 0.0511
_diffrn_reflns_limit_h_max 5
_diffrn_reflns_limit_h_min 0
_diffrn_reflns_limit_k_max 23
_diffrn_reflns_limit_k_min -29
_diffrn_reflns_limit_l_max 10
_diffrn_reflns_limit_l_min -10
_diffrn_reflns_number 3732
_diffrn_reflns_theta_full 66.94
_diffrn_reflns_theta_max 66.94
_diffrn_reflns_theta_min 3.63
_diffrn_standards_decay_% 1.0
_diffrn_standards_interval_time 120
_diffrn_standards_number 3
_exptl_absorpt_coefficient_mu 8.234
_exptl_absorpt_correction_T_max 0.3541
_exptl_absorpt_correction_T_min 0.0633
_exptl_absorpt_correction_type psi-scan
_exptl_absorpt_process_details '(North <i>et al.</i>,  1968)'
_exptl_crystal_colour colourless
_exptl_crystal_density_diffrn 1.637
_exptl_crystal_density_method 'not measured'
_exptl_crystal_description 'long plate'
_exptl_crystal_F_000 480
_exptl_crystal_size_max 0.60
_exptl_crystal_size_mid 0.35
_exptl_crystal_size_min 0.13
_refine_diff_density_max 0.572
_refine_diff_density_min -1.122
_refine_ls_extinction_method none
_refine_ls_goodness_of_fit_ref 1.389
_refine_ls_hydrogen_treatment constr
_refine_ls_matrix_type full
_refine_ls_number_parameters 118
_refine_ls_number_reflns 1730
_refine_ls_number_restraints 0
_refine_ls_restrained_S_all 1.389
_refine_ls_R_factor_all 0.1005
_refine_ls_R_factor_gt 0.0981
_refine_ls_shift/su_max 0.005
_refine_ls_shift/su_mean 0.001
_refine_ls_structure_factor_coef Fsqd
_refine_ls_weighting_details 'calc w=1/[\s^2^(Fo^2^)+(0.2000P)^2^+0.0000P] where P=(Fo^2^+2Fc^2^)/3'
_refine_ls_weighting_scheme calc
_refine_ls_wR_factor_gt 0.2825
_refine_ls_wR_factor_ref 0.2881
_reflns_number_gt 1606
_reflns_number_total 1730
_reflns_threshold_expression >2sigma(I)
_cod_data_source_file om2202.cif
_cod_data_source_block I
_cod_original_cell_volume 967.7(3)
_cod_original_sg_symbol_H-M 'P 21/n'
_cod_database_code 2217609
_cod_database_fobs_code 2217609

loop_
_symmetry_equiv_pos_as_xyz
'x, y, z'
'-x+1/2, y+1/2, -z+1/2'
'-x, -y, -z'
'x-1/2, -y-1/2, z-1/2'

loop_
_atom_site_type_symbol
_atom_site_label
_atom_site_fract_x
_atom_site_fract_y
_atom_site_fract_z
_atom_site_U_iso_or_equiv
_atom_site_adp_type
_atom_site_calc_flag
_atom_site_refinement_flags
_atom_site_occupancy
C C1 0.7994(8) 0.15227(14) 0.4676(4) 0.0509(8) Uani d . 1
C C2 0.9691(7) 0.12475(16) 0.5925(4) 0.0528(9) Uani d . 1
H H2 0.9617 0.1353 0.6921 0.063 Uiso calc R 1
C C3 1.1486(9) 0.08169(15) 0.5677(5) 0.0585(10) Uani d . 1
C C4 1.1657(10) 0.06515(16) 0.4216(5) 0.0639(10) Uani d . 1
H H4 1.2884 0.0362 0.4059 0.077 Uiso calc R 1
C C5 0.9960(10) 0.09289(17) 0.3011(5) 0.0615(10) Uani d . 1
C C6 0.8060(8) 0.13604(15) 0.3183(4) 0.0553(9) Uani d . 1
H H6 0.6881 0.1533 0.2336 0.066 Uiso calc R 1
C C7 0.4446(7) 0.23062(14) 0.4049(4) 0.0466(8) Uani d . 1
C C8 0.3181(8) 0.27475(16) 0.4947(4) 0.0539(9) Uani d . 1
H H8A 0.4787 0.2992 0.5425 0.065 Uiso calc R 1
H H8B 0.2388 0.2575 0.5758 0.065 Uiso calc R 1
N N1 0.6266(7) 0.19666(13) 0.5008(3) 0.0513(8) Uani d . 1
H H1N 0.6394 0.2030 0.5970 0.062 Uiso calc R 1
O O1 0.3874(5) 0.22828(12) 0.2651(3) 0.0560(8) Uani d . 1
Cl Cl1 1.3597(3) 0.04771(4) 0.72484(15) 0.0797(6) Uani d . 1
Cl Cl2 1.0161(4) 0.07364(6) 0.11529(14) 0.0948(6) Uani d . 1
Cl Cl3 0.0336(2) 0.31342(4) 0.37802(10) 0.0626(5) Uani d . 1

loop_
_atom_site_aniso_label
_atom_site_aniso_U_11
_atom_site_aniso_U_22
_atom_site_aniso_U_33
_atom_site_aniso_U_12
_atom_site_aniso_U_13
_atom_site_aniso_U_23
C1 0.0514(16) 0.0467(17) 0.0520(18) -0.0028(13) 0.0048(14) 0.0006(14)
C2 0.0540(19) 0.0512(18) 0.0503(18) -0.0072(14) 0.0042(14) -0.0012(14)
C3 0.057(2) 0.0451(17) 0.068(2) -0.0029(14) -0.0001(17) 0.0021(16)
C4 0.073(2) 0.0481(17) 0.071(2) 0.0086(17) 0.0157(19) -0.0015(18)
C5 0.073(2) 0.055(2) 0.059(2) -0.0001(16) 0.0189(17) -0.0056(16)
C6 0.064(2) 0.0501(19) 0.051(2) -0.0011(15) 0.0115(16) -0.0001(15)
C7 0.0435(15) 0.0520(17) 0.0421(16) -0.0029(13) 0.0038(12) 0.0003(13)
C8 0.0540(18) 0.062(2) 0.0406(17) 0.0106(15) -0.0004(13) -0.0021(14)
N1 0.0544(15) 0.0573(16) 0.0382(14) 0.0062(12) 0.0010(12) -0.0012(12)
O1 0.0566(14) 0.0654(16) 0.0413(13) 0.0070(11) -0.0002(10) -0.0017(11)
Cl1 0.0871(9) 0.0616(8) 0.0782(9) 0.0179(5) -0.0100(7) 0.0057(5)
Cl2 0.1422(14) 0.0816(10) 0.0661(9) 0.0296(7) 0.0342(8) -0.0070(6)
Cl3 0.0580(7) 0.0717(8) 0.0538(8) 0.0174(4) 0.0023(5) 0.0058(4)

loop_
_atom_type_symbol
_atom_type_description
_atom_type_scat_dispersion_real
_atom_type_scat_dispersion_imag
_atom_type_scat_source
C C 0.0181 0.0091 'International Tables Vol C Tables 4.2.6.8 and 6.1.1.4'
H H 0.0000 0.0000 'International Tables Vol C Tables 4.2.6.8 and 6.1.1.4'
N N 0.0311 0.0180 'International Tables Vol C Tables 4.2.6.8 and 6.1.1.4'
O O 0.0492 0.0322 'International Tables Vol C Tables 4.2.6.8 and 6.1.1.4'
Cl Cl 0.3639 0.7018 'International Tables Vol C Tables 4.2.6.8 and 6.1.1.4'

loop_
_geom_angle_atom_site_label_1
_geom_angle_atom_site_label_2
_geom_angle_atom_site_label_3
_geom_angle
C2 C1 C6 120.5(3)
C2 C1 N1 116.5(3)
C6 C1 N1 123.0(3)
C3 C2 C1 119.3(3)
C3 C2 H2 120.3
C1 C2 H2 120.3
C2 C3 C4 121.9(3)
C2 C3 Cl1 118.9(3)
C4 C3 Cl1 119.3(3)
C5 C4 C3 117.5(4)
C5 C4 H4 121.3
C3 C4 H4 121.3
C4 C5 C6 123.5(3)
C4 C5 Cl2 118.6(3)
C6 C5 Cl2 117.9(3)
C5 C6 C1 117.3(3)
C5 C6 H6 121.3
C1 C6 H6 121.3
O1 C7 N1 126.2(3)
O1 C7 C8 123.1(3)
N1 C7 C8 110.7(3)
C7 C8 Cl3 112.5(2)
C7 C8 H8A 109.1
Cl3 C8 H8A 109.1
C7 C8 H8B 109.1
Cl3 C8 H8B 109.1
H8A C8 H8B 107.8
C7 N1 C1 129.7(3)
C7 N1 H1N 115.1
C1 N1 H1N 115.1

loop_
_geom_bond_atom_site_label_1
_geom_bond_atom_site_label_2
_geom_bond_distance
C1 C2 1.387(5)
C1 C6 1.393(5)
C1 N1 1.406(5)
C2 C3 1.377(5)
C2 H2 0.9300
C3 C4 1.380(6)
C3 Cl1 1.732(4)
C4 C5 1.363(6)
C4 H4 0.9300
C5 C6 1.392(5)
C5 Cl2 1.740(4)
C6 H6 0.9300
C7 O1 1.218(4)
C7 N1 1.343(5)
C7 C8 1.524(5)
C8 Cl3 1.756(3)
C8 H8A 0.9700
C8 H8B 0.9700
N1 H1N 0.8600

loop_
_geom_hbond_atom_site_label_D
_geom_hbond_atom_site_label_H
_geom_hbond_atom_site_label_A
_geom_hbond_site_symmetry_A
_geom_hbond_distance_DH
_geom_hbond_distance_HA
_geom_hbond_distance_DA
_geom_hbond_angle_DHA
N1 H1N O1 4_666 0.86 2.37 3.019(4) 132.8
N1 H1N Cl3 4_666 0.86 2.68 3.482(3) 156.4

loop_
_geom_torsion_atom_site_label_1
_geom_torsion_atom_site_label_2
_geom_torsion_atom_site_label_3
_geom_torsion_atom_site_label_4
_geom_torsion
C6 C1 C2 C3 1.1(5)
N1 C1 C2 C3 -178.5(3)
C1 C2 C3 C4 0.3(6)
C1 C2 C3 Cl1 179.9(3)
C2 C3 C4 C5 -0.4(6)
Cl1 C3 C4 C5 179.9(3)
C3 C4 C5 C6 -0.9(6)
C3 C4 C5 Cl2 179.2(3)
C4 C5 C6 C1 2.1(6)
Cl2 C5 C6 C1 -177.9(3)
C2 C1 C6 C5 -2.2(5)
N1 C1 C6 C5 177.4(3)
O1 C7 C8 Cl3 10.7(5)
N1 C7 C8 Cl3 -170.4(3)
O1 C7 N1 C1 2.0(6)
C8 C7 N1 C1 -176.8(3)
C2 C1 N1 C7 179.5(3)
C6 C1 N1 C7 0.0(6)

loop_
_cod_related_entry_id
_cod_related_entry_database
_cod_related_entry_code
1 ChemSpider 33585
